data_7214598
loop_
_publ_author_name
'Singh, Santosh K.'
'Drew, Michael G. B.'
'Singh, Nanhai'

_publ_section_title
;
 Self assembly of homoleptic Ni(ii) dithiocarbamates and dithiocarbimates
 via Ni&#x22EF;H--C anagostic and C--H&#x22EF;\p (chelate) interactions
;
_journal_issue 47
_journal_name_full CrystEngComm
_journal_page_first 10255
_journal_paper_doi 10.1039/c3ce41358f
_journal_volume 15
_journal_year 2013
_chemical_formula_sum 'C30 H48 Cl2 N4 Ni O4 S6'
_chemical_formula_weight 850.69
_chemical_name_systematic
; 
 ? 
;
_space_group_IT_number 14
_symmetry_cell_setting monoclinic
_symmetry_space_group_name_Hall '-P 2yn'
_symmetry_space_group_name_H-M 'P 1 21/n 1'
_atom_sites_solution_hydrogens geom
_atom_sites_solution_primary direct
_atom_sites_solution_secondary difmap
_audit_creation_method SHELXL-97
_cell_angle_alpha 90.00
_cell_angle_beta 91.009(5)
_cell_angle_gamma 90.00
_cell_formula_units_Z 4
_cell_length_a 14.0619(7)
_cell_length_b 14.3634(6)
_cell_length_c 19.3287(10)
_cell_measurement_reflns_used 24998
_cell_measurement_temperature 150(2)
_cell_measurement_theta_max 30.00
_cell_measurement_theta_min 2.54
_cell_volume 3903.3(3)
_computing_cell_refinement 'Crysalis, Oxford Diffraction'
_computing_data_collection 'Crysalis, Oxford Diffraction'
_computing_data_reduction 'Crysalis, Oxford Diffraction'
_computing_molecular_graphics PLATON(Spek,2004)
_computing_structure_refinement 'SHELXL-97 (Sheldrick, 1997)'
_computing_structure_solution 'SHELXS-97 (Sheldrick, 1997)'
_diffrn_ambient_temperature 150(2)
_diffrn_measured_fraction_theta_full 0.978
_diffrn_measured_fraction_theta_max 0.978
_diffrn_measurement_device 'Oxford Diffaction X-Calibur System'
_diffrn_measurement_method '321 frames, counting time 10 s.'
_diffrn_radiation_monochromator graphite
_diffrn_radiation_source 'fine-focus sealed tube'
_diffrn_radiation_type MoK\a
_diffrn_radiation_wavelength 0.71073
_diffrn_reflns_av_R_equivalents 0.0861
_diffrn_reflns_av_sigmaI/netI 0.1422
_diffrn_reflns_limit_h_max 19
_diffrn_reflns_limit_h_min -19
_diffrn_reflns_limit_k_max 20
_diffrn_reflns_limit_k_min -9
_diffrn_reflns_limit_l_max 27
_diffrn_reflns_limit_l_min -21
_diffrn_reflns_number 24998
_diffrn_reflns_theta_full 30.00
_diffrn_reflns_theta_max 30.00
_diffrn_reflns_theta_min 2.54
_diffrn_standards_decay_% n/a
_diffrn_standards_interval_count n/a
_diffrn_standards_interval_time n/a
_diffrn_standards_number n/a
_exptl_absorpt_coefficient_mu 0.994
_exptl_absorpt_correction_T_max 1.000
_exptl_absorpt_correction_T_min 0.884
_exptl_absorpt_correction_type empirical
_exptl_absorpt_process_details 'ABSPACK, Oxford Diffraction Ltd'
_exptl_crystal_colour black
_exptl_crystal_density_diffrn 1.448
_exptl_crystal_density_method 'not measured'
_exptl_crystal_description needle
_exptl_crystal_F_000 1784
_exptl_crystal_size_max 0.40
_exptl_crystal_size_mid 0.06
_exptl_crystal_size_min 0.04
_refine_diff_density_max 0.885
_refine_diff_density_min -0.700
_refine_diff_density_rms 0.123
_refine_ls_extinction_method none
_refine_ls_goodness_of_fit_ref 0.916
_refine_ls_hydrogen_treatment constr
_refine_ls_matrix_type full
_refine_ls_number_parameters 432
_refine_ls_number_reflns 11132
_refine_ls_number_restraints 0
_refine_ls_restrained_S_all 0.916
_refine_ls_R_factor_all 0.1384
_refine_ls_R_factor_gt 0.0698
_refine_ls_shift/su_max 0.000
_refine_ls_shift/su_mean 0.000
_refine_ls_structure_factor_coef Fsqd
_refine_ls_weighting_details
;
_refine_ls_weighting_details 
  w=1/[\s^2^(Fo^2^)+(0.0768P)^2^+0.0000P] where P=(Fo^2^+2Fc^2^)/3 
;
_refine_ls_weighting_scheme calc
_refine_ls_wR_factor_gt 0.1499
_refine_ls_wR_factor_ref 0.1895
_reflns_number_gt 6118
_reflns_number_total 11132
_reflns_threshold_expression >2sigma(I)
_cod_data_source_file c3ce41358f.txt
_cod_data_source_block n28
_cod_original_cell_volume 3903.4(3)
_cod_original_sg_symbol_H-M P21/n
_cod_database_code 7214598

loop_
_symmetry_equiv_pos_as_xyz
'x, y, z'
'-x+1/2, y+1/2, -z+1/2'
'-x, -y, -z'
'x-1/2, -y-1/2, z-1/2'

loop_
_atom_site_label
_atom_site_type_symbol
_atom_site_fract_x
_atom_site_fract_y
_atom_site_fract_z
_atom_site_U_iso_or_equiv
_atom_site_adp_type
_atom_site_occupancy
_atom_site_symmetry_multiplicity
_atom_site_calc_flag
_atom_site_refinement_flags
Ni1 Ni 0.52278(4) 0.01783(4) 0.75473(3) 0.02105(15) Uani 1 1 d .
S11 S 0.43364(9) 0.13426(7) 0.72061(6) 0.0267(3) Uani 1 1 d .
S13 S 0.55124(8) 0.11988(7) 0.83959(6) 0.0252(3) Uani 1 1 d .
S15 S 0.43271(8) 0.31029(7) 0.89417(6) 0.0213(2) Uani 1 1 d .
S31 S 0.60434(9) -0.10418(8) 0.79109(6) 0.0295(3) Uani 1 1 d .
S33 S 0.48808(8) -0.08486(7) 0.67244(6) 0.0239(3) Uani 1 1 d .
S35 S 0.54272(8) -0.30696(7) 0.64072(6) 0.0213(2) Uani 1 1 d .
C12 C 0.4638(3) 0.1876(3) 0.7977(2) 0.0207(9) Uani 1 1 d .
N14 N 0.4208(3) 0.2655(2) 0.81739(19) 0.0211(8) Uani 1 1 d .
O16 O 0.3776(2) 0.39492(19) 0.89271(17) 0.0310(8) Uani 1 1 d .
O17 O 0.5301(2) 0.3164(2) 0.91877(17) 0.0294(8) Uani 1 1 d .
C18 C 0.3721(3) 0.2303(3) 0.9479(2) 0.0198(9) Uani 1 1 d .
C19 C 0.4227(3) 0.1730(3) 0.9933(2) 0.0238(9) Uani 1 1 d .
H19 H 0.4885 0.1777 0.9968 0.029 Uiso 1 1 calc R
C20 C 0.3748(3) 0.1086(3) 1.0335(2) 0.0247(10) Uani 1 1 d .
H20 H 0.4081 0.0699 1.0640 0.030 Uiso 1 1 calc R
C21 C 0.2762(3) 0.1030(3) 1.0274(2) 0.0243(10) Uani 1 1 d .
C22 C 0.2248(3) 0.1608(3) 0.9822(2) 0.0246(10) Uani 1 1 d .
H22 H 0.1588 0.1565 0.9791 0.029 Uiso 1 1 calc R
C23 C 0.2731(3) 0.2246(3) 0.9421(2) 0.0229(9) Uani 1 1 d .
H23 H 0.2399 0.2632 0.9116 0.027 Uiso 1 1 calc R
Cl24 Cl 0.21473(9) 0.02204(8) 1.07728(6) 0.0321(3) Uani 1 1 d .
C32 C 0.5578(3) -0.1619(3) 0.7197(2) 0.0196(9) Uani 1 1 d .
N34 N 0.5770(3) -0.2526(2) 0.71083(19) 0.0228(8) Uani 1 1 d .
O36 O 0.5781(2) -0.40051(19) 0.64905(17) 0.0281(7) Uani 1 1 d .
O37 O 0.4417(2) -0.2960(2) 0.62482(17) 0.0278(7) Uani 1 1 d .
C38 C 0.6073(3) -0.2534(3) 0.5734(2) 0.0205(9) Uani 1 1 d .
C39 C 0.5591(3) -0.2028(3) 0.5226(2) 0.0241(10) Uani 1 1 d .
H39 H 0.4930 -0.2002 0.5223 0.029 Uiso 1 1 calc R
C40 C 0.6098(4) -0.1560(3) 0.4722(3) 0.0296(11) Uani 1 1 d .
H40 H 0.5781 -0.1223 0.4378 0.035 Uiso 1 1 calc R
C41 C 0.7088(4) -0.1604(3) 0.4741(3) 0.0293(11) Uani 1 1 d .
C42 C 0.7584(3) -0.2109(3) 0.5249(3) 0.0295(11) Uani 1 1 d .
H42 H 0.8245 -0.2128 0.5256 0.035 Uiso 1 1 calc R
C43 C 0.7067(3) -0.2582(3) 0.5744(2) 0.0223(9) Uani 1 1 d .
H43 H 0.7381 -0.2932 0.6083 0.027 Uiso 1 1 calc R
Cl44 Cl 0.77371(11) -0.09602(10) 0.41465(7) 0.0495(4) Uani 1 1 d .
N51 N 0.2900(3) 0.4211(2) 0.6693(2) 0.0244(9) Uani 1 1 d .
C52 C 0.2361(4) 0.3839(3) 0.7319(3) 0.0317(11) Uani 1 1 d .
H52A H 0.2786 0.3852 0.7720 0.038 Uiso 1 1 calc R
H52B H 0.1837 0.4258 0.7412 0.038 Uiso 1 1 calc R
C53 C 0.1966(3) 0.2851(3) 0.7236(3) 0.0320(11) Uani 1 1 d .
H53A H 0.1531 0.2832 0.6848 0.048 Uiso 1 1 calc R
H53B H 0.1639 0.2677 0.7648 0.048 Uiso 1 1 calc R
H53C H 0.2480 0.2426 0.7161 0.048 Uiso 1 1 calc R
C54 C 0.3148(4) 0.5227(3) 0.6838(3) 0.0304(11) Uani 1 1 d .
H54A H 0.3436 0.5487 0.6429 0.036 Uiso 1 1 calc R
H54B H 0.2563 0.5565 0.6917 0.036 Uiso 1 1 calc R
C55 C 0.3811(4) 0.5389(3) 0.7446(3) 0.0348(12) Uani 1 1 d .
H55A H 0.3555 0.5100 0.7851 0.052 Uiso 1 1 calc R
H55B H 0.3879 0.6045 0.7525 0.052 Uiso 1 1 calc R
H55C H 0.4422 0.5123 0.7352 0.052 Uiso 1 1 calc R
C56 C 0.2337(4) 0.4120(3) 0.6021(3) 0.0328(11) Uani 1 1 d .
H56A H 0.2688 0.4421 0.5656 0.039 Uiso 1 1 calc R
H56B H 0.2284 0.3465 0.5904 0.039 Uiso 1 1 calc R
C57 C 0.1350(4) 0.4535(4) 0.6040(3) 0.0475(15) Uani 1 1 d .
H57A H 0.1003 0.4257 0.6410 0.071 Uiso 1 1 calc R
H57B H 0.1024 0.4417 0.5609 0.071 Uiso 1 1 calc R
H57C H 0.1396 0.5194 0.6114 0.071 Uiso 1 1 calc R
C58 C 0.3813(3) 0.3631(3) 0.6603(3) 0.0296(11) Uani 1 1 d .
H58A H 0.4147 0.3605 0.7046 0.035 Uiso 1 1 calc R
H58B H 0.3630 0.3000 0.6483 0.035 Uiso 1 1 calc R
C59 C 0.4501(4) 0.3981(3) 0.6064(3) 0.0370(12) Uani 1 1 d .
H59A H 0.4182 0.4011 0.5622 0.056 Uiso 1 1 calc R
H59B H 0.5031 0.3563 0.6039 0.056 Uiso 1 1 calc R
H59C H 0.4723 0.4590 0.6192 0.056 Uiso 1 1 calc R
N61 N 0.7061(3) 0.5778(2) 0.8668(2) 0.0216(8) Uani 1 1 d .
C62 C 0.7998(4) 0.5304(3) 0.8869(3) 0.0337(12) Uani 1 1 d .
H62A H 0.7878 0.4646 0.8937 0.040 Uiso 1 1 calc R
H62B H 0.8431 0.5363 0.8487 0.040 Uiso 1 1 calc R
C63 C 0.8479(4) 0.5684(3) 0.9512(3) 0.0390(13) Uani 1 1 d .
H63A H 0.8047 0.5656 0.9891 0.059 Uiso 1 1 calc R
H63B H 0.8661 0.6319 0.9434 0.059 Uiso 1 1 calc R
H63C H 0.9034 0.5320 0.9620 0.059 Uiso 1 1 calc R
C64 C 0.7174(4) 0.6820(3) 0.8656(3) 0.0339(12) Uani 1 1 d .
H64A H 0.7301 0.7032 0.9125 0.041 Uiso 1 1 calc R
H64B H 0.6575 0.7093 0.8504 0.041 Uiso 1 1 calc R
C65 C 0.7960(4) 0.7192(3) 0.8192(3) 0.0358(12) Uani 1 1 d .
H65A H 0.8557 0.6918 0.8329 0.054 Uiso 1 1 calc R
H65B H 0.7999 0.7856 0.8238 0.054 Uiso 1 1 calc R
H65C H 0.7816 0.7034 0.7719 0.054 Uiso 1 1 calc R
C66 C 0.6766(4) 0.5448(3) 0.7952(3) 0.0382(12) Uani 1 1 d .
H66A H 0.7287 0.5570 0.7642 0.046 Uiso 1 1 calc R
H66B H 0.6230 0.5822 0.7795 0.046 Uiso 1 1 calc R
C67 C 0.6490(4) 0.4417(3) 0.7882(3) 0.0337(12) Uani 1 1 d .
H67A H 0.7025 0.4034 0.8009 0.051 Uiso 1 1 calc R
H67B H 0.6302 0.4288 0.7412 0.051 Uiso 1 1 calc R
H67C H 0.5970 0.4283 0.8182 0.051 Uiso 1 1 calc R
C68 C 0.6322(4) 0.5519(3) 0.9207(3) 0.0360(12) Uani 1 1 d .
H68A H 0.6285 0.4845 0.9234 0.043 Uiso 1 1 calc R
H68B H 0.6542 0.5743 0.9655 0.043 Uiso 1 1 calc R
C69 C 0.5322(4) 0.5900(3) 0.9068(3) 0.0388(13) Uani 1 1 d .
H69A H 0.5352 0.6563 0.9013 0.058 Uiso 1 1 calc R
H69B H 0.4923 0.5752 0.9451 0.058 Uiso 1 1 calc R
H69C H 0.5063 0.5624 0.8653 0.058 Uiso 1 1 calc R

loop_
_atom_site_aniso_label
_atom_site_aniso_U_11
_atom_site_aniso_U_22
_atom_site_aniso_U_33
_atom_site_aniso_U_23
_atom_site_aniso_U_13
_atom_site_aniso_U_12
Ni1 0.0217(3) 0.0232(3) 0.0182(3) -0.0001(2) -0.0012(2) 0.0025(2)
S11 0.0324(7) 0.0261(5) 0.0214(7) -0.0037(4) -0.0081(5) 0.0063(4)
S13 0.0271(6) 0.0271(5) 0.0212(6) -0.0012(4) -0.0041(5) 0.0047(4)
S15 0.0251(6) 0.0200(5) 0.0187(6) -0.0005(4) -0.0013(4) -0.0006(4)
S31 0.0356(7) 0.0302(6) 0.0226(7) -0.0068(5) -0.0079(5) 0.0096(5)
S33 0.0260(6) 0.0244(5) 0.0213(6) -0.0011(4) -0.0046(5) 0.0031(4)
S35 0.0189(5) 0.0225(5) 0.0224(6) -0.0001(4) -0.0013(4) -0.0008(4)
C12 0.021(2) 0.0206(19) 0.020(2) 0.0063(16) 0.0005(18) -0.0025(16)
N14 0.026(2) 0.0185(16) 0.019(2) -0.0009(13) 0.0004(16) -0.0013(14)
O16 0.039(2) 0.0203(14) 0.033(2) -0.0022(13) -0.0051(16) 0.0010(13)
O17 0.0256(18) 0.0356(17) 0.027(2) 0.0006(14) -0.0046(14) -0.0123(13)
C18 0.024(2) 0.024(2) 0.012(2) -0.0036(16) 0.0012(17) 0.0000(16)
C19 0.019(2) 0.032(2) 0.021(3) -0.0020(18) -0.0044(18) -0.0007(17)
C20 0.023(2) 0.033(2) 0.018(2) 0.0030(18) -0.0068(19) 0.0021(18)
C21 0.024(2) 0.030(2) 0.019(3) -0.0022(17) 0.0016(19) -0.0039(17)
C22 0.018(2) 0.030(2) 0.026(3) -0.0071(18) -0.0040(19) -0.0005(17)
C23 0.023(2) 0.023(2) 0.022(3) -0.0010(17) -0.0027(19) 0.0017(17)
Cl24 0.0365(7) 0.0366(6) 0.0233(7) 0.0017(5) 0.0039(5) -0.0118(5)
C32 0.015(2) 0.031(2) 0.012(2) 0.0010(16) 0.0003(16) 0.0022(16)
N34 0.025(2) 0.0272(18) 0.016(2) -0.0026(14) -0.0068(16) 0.0049(15)
O36 0.0322(19) 0.0214(15) 0.031(2) -0.0025(13) -0.0013(15) -0.0006(13)
O37 0.0161(16) 0.0354(17) 0.032(2) 0.0017(14) -0.0005(14) -0.0025(13)
C38 0.017(2) 0.0184(19) 0.026(3) -0.0039(16) -0.0035(18) -0.0018(15)
C39 0.019(2) 0.031(2) 0.023(3) -0.0055(18) -0.0041(19) -0.0036(17)
C40 0.031(3) 0.037(2) 0.020(3) -0.0003(19) -0.001(2) -0.002(2)
C41 0.033(3) 0.035(2) 0.021(3) -0.0077(19) 0.006(2) -0.008(2)
C42 0.017(2) 0.038(2) 0.034(3) -0.010(2) 0.007(2) -0.0015(18)
C43 0.016(2) 0.028(2) 0.023(3) -0.0104(17) -0.0018(18) 0.0004(16)
Cl44 0.0418(9) 0.0737(10) 0.0333(9) 0.0028(7) 0.0107(6) -0.0252(7)
N51 0.021(2) 0.0176(16) 0.034(2) 0.0085(15) -0.0036(17) -0.0035(13)
C52 0.026(3) 0.034(2) 0.036(3) 0.006(2) 0.008(2) 0.0020(19)
C53 0.027(3) 0.026(2) 0.043(3) 0.011(2) 0.000(2) -0.0003(18)
C54 0.034(3) 0.020(2) 0.038(3) 0.0018(19) 0.006(2) 0.0030(18)
C55 0.048(3) 0.028(2) 0.028(3) -0.004(2) 0.009(2) -0.007(2)
C56 0.033(3) 0.034(2) 0.032(3) 0.001(2) -0.005(2) 0.000(2)
C57 0.033(3) 0.052(3) 0.058(4) 0.018(3) 0.001(3) 0.000(2)
C58 0.030(3) 0.030(2) 0.029(3) -0.0022(19) 0.003(2) 0.0005(19)
C59 0.032(3) 0.038(3) 0.041(3) -0.006(2) 0.006(2) -0.007(2)
N61 0.020(2) 0.0198(16) 0.025(2) -0.0014(14) -0.0013(16) -0.0018(13)
C62 0.030(3) 0.025(2) 0.046(3) 0.002(2) -0.005(2) 0.0039(19)
C63 0.031(3) 0.039(3) 0.047(4) 0.001(2) -0.020(3) -0.002(2)
C64 0.040(3) 0.022(2) 0.039(3) 0.001(2) 0.000(2) 0.001(2)
C65 0.030(3) 0.023(2) 0.054(4) 0.005(2) 0.007(3) 0.0002(19)
C66 0.037(3) 0.049(3) 0.029(3) -0.007(2) -0.001(2) -0.001(2)
C67 0.036(3) 0.032(2) 0.033(3) -0.008(2) 0.000(2) -0.006(2)
C68 0.037(3) 0.042(3) 0.029(3) -0.006(2) 0.008(2) -0.006(2)
C69 0.024(3) 0.046(3) 0.048(4) -0.012(2) 0.006(2) -0.001(2)

loop_
_atom_type_symbol
_atom_type_description
_atom_type_scat_dispersion_real
_atom_type_scat_dispersion_imag
_atom_type_scat_source
C C 0.0033 0.0016 'International Tables Vol C Tables 4.2.6.8 and 6.1.1.4'
H H 0.0000 0.0000 'International Tables Vol C Tables 4.2.6.8 and 6.1.1.4'
O O 0.0106 0.0060 'International Tables Vol C Tables 4.2.6.8 and 6.1.1.4'
S S 0.1246 0.1234 'International Tables Vol C Tables 4.2.6.8 and 6.1.1.4'
Ni Ni 0.3393 1.1124 'International Tables Vol C Tables 4.2.6.8 and 6.1.1.4'
N N 0.0061 0.0033 'International Tables Vol C Tables 4.2.6.8 and 6.1.1.4'
Cl Cl 0.1484 0.1585 'International Tables Vol C Tables 4.2.6.8 and 6.1.1.4'

loop_
_geom_angle_atom_site_label_1
_geom_angle_atom_site_label_2
_geom_angle_atom_site_label_3
_geom_angle
S11 Ni1 S31 176.35(6)
S11 Ni1 S33 100.06(5)
S31 Ni1 S33 78.84(4)
S11 Ni1 S13 79.25(4)
S31 Ni1 S13 101.69(5)
S33 Ni1 S13 177.39(6)
C12 S11 Ni1 87.04(14)
C12 S13 Ni1 84.85(15)
O16 S15 O17 117.50(19)
O16 S15 N14 105.63(19)
O17 S15 N14 114.0(2)
O16 S15 C18 107.0(2)
O17 S15 C18 108.0(2)
N14 S15 C18 103.62(18)
C32 S31 Ni1 86.52(14)
C32 S33 Ni1 86.03(14)
O36 S35 O37 117.25(18)
O36 S35 N34 104.91(18)
O37 S35 N34 113.38(19)
O36 S35 C38 107.84(19)
O37 S35 C38 107.92(19)
N34 S35 C38 104.74(19)
N14 C12 S11 121.0(3)
N14 C12 S13 130.8(3)
S11 C12 S13 108.2(2)
C12 N14 S15 123.7(3)
C19 C18 C23 120.8(4)
C19 C18 S15 120.5(3)
C23 C18 S15 118.7(3)
C20 C19 C18 120.0(4)
C20 C19 H19 120.0
C18 C19 H19 120.0
C19 C20 C21 118.9(4)
C19 C20 H20 120.6
C21 C20 H20 120.6
C20 C21 C22 121.5(4)
C20 C21 Cl24 119.5(3)
C22 C21 Cl24 119.0(4)
C23 C22 C21 119.2(4)
C23 C22 H22 120.4
C21 C22 H22 120.4
C22 C23 C18 119.5(4)
C22 C23 H23 120.2
C18 C23 H23 120.2
N34 C32 S31 119.6(3)
N34 C32 S33 131.8(3)
S31 C32 S33 108.6(2)
C32 N34 S35 120.9(3)
C39 C38 C43 120.7(4)
C39 C38 S35 119.7(3)
C43 C38 S35 119.4(3)
C38 C39 C40 119.9(4)
C38 C39 H39 120.1
C40 C39 H39 120.1
C39 C40 C41 119.0(4)
C39 C40 H40 120.5
C41 C40 H40 120.5
C40 C41 C42 121.8(5)
C40 C41 Cl44 119.5(4)
C42 C41 Cl44 118.5(4)
C43 C42 C41 118.5(4)
C43 C42 H42 120.7
C41 C42 H42 120.7
C42 C43 C38 120.0(4)
C42 C43 H43 120.0
C38 C43 H43 120.0
C56 N51 C54 110.8(3)
C56 N51 C52 112.9(4)
C54 N51 C52 107.6(4)
C56 N51 C58 106.3(4)
C54 N51 C58 110.4(3)
C52 N51 C58 108.9(3)
C53 C52 N51 115.0(4)
C53 C52 H52A 108.5
N51 C52 H52A 108.5
C53 C52 H52B 108.5
N51 C52 H52B 108.5
H52A C52 H52B 107.5
C52 C53 H53A 109.5
C52 C53 H53B 109.5
H53A C53 H53B 109.5
C52 C53 H53C 109.5
H53A C53 H53C 109.5
H53B C53 H53C 109.5
C55 C54 N51 115.4(4)
C55 C54 H54A 108.4
N51 C54 H54A 108.4
C55 C54 H54B 108.4
N51 C54 H54B 108.4
H54A C54 H54B 107.5
C54 C55 H55A 109.5
C54 C55 H55B 109.5
H55A C55 H55B 109.5
C54 C55 H55C 109.5
H55A C55 H55C 109.5
H55B C55 H55C 109.5
C57 C56 N51 114.3(4)
C57 C56 H56A 108.7
N51 C56 H56A 108.7
C57 C56 H56B 108.7
N51 C56 H56B 108.7
H56A C56 H56B 107.6
C56 C57 H57A 109.5
C56 C57 H57B 109.5
H57A C57 H57B 109.5
C56 C57 H57C 109.5
H57A C57 H57C 109.5
H57B C57 H57C 109.5
C59 C58 N51 116.1(4)
C59 C58 H58A 108.3
N51 C58 H58A 108.3
C59 C58 H58B 108.3
N51 C58 H58B 108.3
H58A C58 H58B 107.4
C58 C59 H59A 109.5
C58 C59 H59B 109.5
H59A C59 H59B 109.5
C58 C59 H59C 109.5
H59A C59 H59C 109.5
H59B C59 H59C 109.5
C64 N61 C66 108.9(4)
C64 N61 C62 110.8(3)
C66 N61 C62 108.3(4)
C64 N61 C68 109.1(4)
C66 N61 C68 111.6(4)
C62 N61 C68 108.2(4)
C63 C62 N61 114.9(4)
C63 C62 H62A 108.5
N61 C62 H62A 108.5
C63 C62 H62B 108.5
N61 C62 H62B 108.5
H62A C62 H62B 107.5
C62 C63 H63A 109.5
C62 C63 H63B 109.5
H63A C63 H63B 109.5
C62 C63 H63C 109.5
H63A C63 H63C 109.5
H63B C63 H63C 109.5
N61 C64 C65 115.7(4)
N61 C64 H64A 108.3
C65 C64 H64A 108.3
N61 C64 H64B 108.3
C65 C64 H64B 108.3
H64A C64 H64B 107.4
C64 C65 H65A 109.5
C64 C65 H65B 109.5
H65A C65 H65B 109.5
C64 C65 H65C 109.5
H65A C65 H65C 109.5
H65B C65 H65C 109.5
N61 C66 C67 116.5(4)
N61 C66 H66A 108.2
C67 C66 H66A 108.2
N61 C66 H66B 108.2
C67 C66 H66B 108.2
H66A C66 H66B 107.3
C66 C67 H67A 109.5
C66 C67 H67B 109.5
H67A C67 H67B 109.5
C66 C67 H67C 109.5
H67A C67 H67C 109.5
H67B C67 H67C 109.5
C69 C68 N61 115.3(4)
C69 C68 H68A 108.5
N61 C68 H68A 108.5
C69 C68 H68B 108.5
N61 C68 H68B 108.5
H68A C68 H68B 107.5
C68 C69 H69A 109.5
C68 C69 H69B 109.5
H69A C69 H69B 109.5
C68 C69 H69C 109.5
H69A C69 H69C 109.5
H69B C69 H69C 109.5

loop_
_geom_bond_atom_site_label_1
_geom_bond_atom_site_label_2
_geom_bond_distance
Ni1 S11 2.1850(12)
Ni1 S31 2.2026(12)
Ni1 S33 2.2173(12)
Ni1 S13 2.2307(12)
S11 C12 1.723(5)
S13 C12 1.755(4)
S15 O16 1.442(3)
S15 O17 1.444(3)
S15 N14 1.623(4)
S15 C18 1.776(4)
S31 C32 1.728(4)
S33 C32 1.729(4)
S35 O36 1.441(3)
S35 O37 1.457(3)
S35 N34 1.629(4)
S35 C38 1.776(5)
C12 N14 1.329(5)
C18 C19 1.391(6)
C18 C23 1.397(6)
C19 C20 1.389(6)
C19 H19 0.9300
C20 C21 1.392(6)
C20 H20 0.9300
C21 C22 1.397(6)
C21 Cl24 1.749(5)
C22 C23 1.386(6)
C22 H22 0.9300
C23 H23 0.9300
C32 N34 1.343(5)
C38 C39 1.388(6)
C38 C43 1.399(6)
C39 C40 1.389(6)
C39 H39 0.9300
C40 C41 1.393(7)
C40 H40 0.9300
C41 C42 1.398(7)
C41 Cl44 1.746(5)
C42 C43 1.390(6)
C42 H42 0.9300
C43 H43 0.9300
N51 C56 1.514(6)
N51 C54 1.526(5)
N51 C52 1.535(6)
N51 C58 1.543(6)
C52 C53 1.531(6)
C52 H52A 0.9700
C52 H52B 0.9700
C53 H53A 0.9600
C53 H53B 0.9600
C53 H53C 0.9600
C54 C55 1.505(7)
C54 H54A 0.9700
C54 H54B 0.9700
C55 H55A 0.9600
C55 H55B 0.9600
C55 H55C 0.9600
C56 C57 1.513(7)
C56 H56A 0.9700
C56 H56B 0.9700
C57 H57A 0.9600
C57 H57B 0.9600
C57 H57C 0.9600
C58 C59 1.520(7)
C58 H58A 0.9700
C58 H58B 0.9700
C59 H59A 0.9600
C59 H59B 0.9600
C59 H59C 0.9600
N61 C64 1.506(5)
N61 C66 1.514(6)
N61 C62 1.528(6)
N61 C68 1.529(6)
C62 C63 1.506(7)
C62 H62A 0.9700
C62 H62B 0.9700
C63 H63A 0.9600
C63 H63B 0.9600
C63 H63C 0.9600
C64 C65 1.530(7)
C64 H64A 0.9700
C64 H64B 0.9700
C65 H65A 0.9600
C65 H65B 0.9600
C65 H65C 0.9600
C66 C67 1.537(6)
C66 H66A 0.9700
C66 H66B 0.9700
C67 H67A 0.9600
C67 H67B 0.9600
C67 H67C 0.9600
C68 C69 1.528(7)
C68 H68A 0.9700
C68 H68B 0.9700
C69 H69A 0.9600
C69 H69B 0.9600
C69 H69C 0.9600
